data_7011237
loop_
_publ_author_name
'Reddy, K. Rajender'
'Tsai, Wei-Wen'
'Surekha, K.'
'Lee, Gene-Hsiang'
'Peng, Shie-Ming'
'Chen, Jwu-Ting'
'Liu, Shiuh-Tzung'

_publ_section_title
;
 Ligand effects on palladium complex catalyzed copolymerization of
 ethylene/carbon monoxide
;
_journal_issue 8
_journal_name_full 'Journal of the Chemical Society, Dalton Transactions'
_journal_page_first 1776
_journal_paper_doi 10.1039/b109290a
_journal_year 2002
_chemical_formula_sum 'C19 H19 Cl N P Pd'
_chemical_formula_weight 434.17
_chemical_name_systematic
; 
? 
;
_space_group_IT_number 2
_symmetry_cell_setting triclinic
_symmetry_space_group_name_Hall '-P 1'
_symmetry_space_group_name_H-M 'P -1'
_atom_sites_solution_hydrogens geom
_atom_sites_solution_primary direct
_atom_sites_solution_secondary difmap
_audit_creation_method SHELXL-97
_cell_angle_alpha 81.180(1)
_cell_angle_beta 89.079(1)
_cell_angle_gamma 65.848(1)
_cell_formula_units_Z 2
_cell_length_a 9.6838(3)
_cell_length_b 9.8823(3)
_cell_length_c 10.5044(3)
_cell_measurement_reflns_used 6151
_cell_measurement_temperature 295(2)
_cell_measurement_theta_max 27.50
_cell_measurement_theta_min 1.96
_cell_volume 905.19(5)
_computing_cell_refinement 'Bruker SAINT'
_computing_data_collection 'Bruker SMART'
_computing_data_reduction 'Bruker SAINT'
_computing_molecular_graphics 'Bruker SHELXTL'
_computing_publication_material 'Bruker SHELXTL'
_computing_structure_refinement 'SHELXL-97 (Sheldrick, 1997)'
_computing_structure_solution 'SHELXS-97 (Sheldrick, 1990)'
_diffrn_ambient_temperature 295(2)
_diffrn_measured_fraction_theta_full 0.993
_diffrn_measured_fraction_theta_max 0.993
_diffrn_measurement_method '\w scans'
_diffrn_radiation_monochromator graphite
_diffrn_radiation_source 'fine-focus sealed tube'
_diffrn_radiation_type MoK\a
_diffrn_radiation_wavelength 0.71073
_diffrn_reflns_av_R_equivalents 0.0270
_diffrn_reflns_av_sigmaI/netI 0.0343
_diffrn_reflns_limit_h_max 12
_diffrn_reflns_limit_h_min -12
_diffrn_reflns_limit_k_max 12
_diffrn_reflns_limit_k_min -12
_diffrn_reflns_limit_l_max 13
_diffrn_reflns_limit_l_min -13
_diffrn_reflns_number 9868
_diffrn_reflns_theta_full 27.50
_diffrn_reflns_theta_max 27.50
_diffrn_reflns_theta_min 1.96
_exptl_absorpt_coefficient_mu 1.259
_exptl_absorpt_correction_T_max 0.8017
_exptl_absorpt_correction_T_min 0.6740
_exptl_absorpt_correction_type multi-scan
_exptl_crystal_colour colourless
_exptl_crystal_density_diffrn 1.593
_exptl_crystal_density_meas ?
_exptl_crystal_density_method 'not measured'
_exptl_crystal_description plate
_exptl_crystal_F_000 436
_exptl_crystal_size_max 0.38
_exptl_crystal_size_mid 0.15
_exptl_crystal_size_min 0.10
_refine_diff_density_max 0.369
_refine_diff_density_min -0.485
_refine_diff_density_rms 0.082
_refine_ls_extinction_coef 0.0025(6)
_refine_ls_extinction_expression Fc^*^=kFc[1+0.001xFc^2^\l^3^/sin(2\q)]^-1/4^
_refine_ls_extinction_method SHELXL
_refine_ls_goodness_of_fit_ref 1.051
_refine_ls_hydrogen_treatment mixed
_refine_ls_matrix_type full
_refine_ls_number_parameters 210
_refine_ls_number_reflns 4121
_refine_ls_number_restraints 0
_refine_ls_restrained_S_all 1.051
_refine_ls_R_factor_all 0.0349
_refine_ls_R_factor_gt 0.0263
_refine_ls_shift/su_max 0.002
_refine_ls_shift/su_mean 0.000
_refine_ls_structure_factor_coef Fsqd
_refine_ls_weighting_details 'calc w=1/[\s^2^(Fo^2^)+(0.0246P)^2^+0.2566P] where P=(Fo^2^+2Fc^2^)/3'
_refine_ls_weighting_scheme calc
_refine_ls_wR_factor_gt 0.0589
_refine_ls_wR_factor_ref 0.0621
_reflns_number_gt 3586
_reflns_number_total 4121
_reflns_threshold_expression >2sigma(I)
_cod_data_source_file b109290a.txt
_cod_data_source_block ic5520
_cod_depositor_comments
;
The following automatic conversions were performed:
'_symmetry_cell_setting' value 'Triclinic' changed to 'triclinic'
according to '/home/saulius/struct/CIF-dictionaries/cif_core.dic'
dictionary named 'cif_core.dic' version 2.4.1 from 2010-06-29.

Automatic conversion script
Id: cif_fix_enum 1527 2010-12-29 10:47:43Z saulius 

The following automatic conversions were performed:

'_exptl_crystal_density_meas' value 'not_measured' was changed to '?'
- the value is perceived as not measured.

Automatic conversion script
Id: cif_fix_values 3008 2015-01-20 13:52:24Z robertas 
;
_cod_original_cell_volume 905.20(5)
_cod_original_sg_symbol_H-M P-1
_cod_database_code 7011237

loop_
_symmetry_equiv_pos_as_xyz
'x, y, z'
'-x, -y, -z'

loop_
_atom_site_label
_atom_site_type_symbol
_atom_site_fract_x
_atom_site_fract_y
_atom_site_fract_z
_atom_site_U_iso_or_equiv
_atom_site_adp_type
_atom_site_occupancy
_atom_site_symmetry_multiplicity
_atom_site_calc_flag
_atom_site_refinement_flags
_atom_site_disorder_assembly
_atom_site_disorder_group
Pd Pd 1.218506(18) 0.058192(19) 1.154995(17) 0.03299(7) Uani 1 1 d . . .
Cl Cl 1.26073(8) -0.11729(8) 1.01156(7) 0.05375(17) Uani 1 1 d . . .
N1 N 1.0183(2) 0.2209(2) 1.04063(18) 0.0384(4) Uani 1 1 d . . .
H1D H 1.0463 0.2454 0.9614 0.046 Uiso 1 1 calc R . .
H1E H 0.9546 0.1770 1.0317 0.046 Uiso 1 1 calc R . .
C1 C 1.4066(3) -0.0866(3) 1.2665(3) 0.0578(7) Uani 1 1 d . . .
H1A H 1.4144 -0.1873 1.2718 0.087 Uiso 1 1 calc R . .
H1B H 1.3990 -0.0605 1.3515 0.087 Uiso 1 1 calc R . .
H1C H 1.4950 -0.0801 1.2287 0.087 Uiso 1 1 calc R . .
P1 P 1.16798(6) 0.22723(7) 1.28151(6) 0.03229(13) Uani 1 1 d . . .
C3 C 0.9966(2) 0.3811(3) 1.2034(2) 0.0343(5) Uani 1 1 d . . .
C4 C 0.9201(3) 0.5149(3) 1.2521(3) 0.0464(6) Uani 1 1 d . . .
H4A H 0.9613 0.5329 1.3237 0.056 Uiso 1 1 calc R . .
C5 C 0.7841(3) 0.6203(3) 1.1946(3) 0.0521(7) Uani 1 1 d . . .
H5A H 0.7334 0.7088 1.2279 0.062 Uiso 1 1 calc R . .
C6 C 0.7228(3) 0.5951(3) 1.0876(3) 0.0515(7) Uani 1 1 d . . .
H6A H 0.6298 0.6656 1.0502 0.062 Uiso 1 1 calc R . .
C7 C 0.7991(3) 0.4656(3) 1.0360(2) 0.0438(6) Uani 1 1 d . . .
H7A H 0.7587 0.4499 0.9628 0.053 Uiso 1 1 calc R . .
C8 C 0.9364(2) 0.3586(3) 1.0936(2) 0.0341(5) Uani 1 1 d . . .
C11 C 1.1152(2) 0.1837(3) 1.4445(2) 0.0359(5) Uani 1 1 d . . .
C12 C 0.9672(3) 0.2046(3) 1.4697(3) 0.0473(6) Uani 1 1 d . . .
H12A H 0.8919 0.2479 1.4037 0.057 Uiso 1 1 calc R . .
C13 C 0.9320(3) 0.1611(3) 1.5930(3) 0.0599(8) Uani 1 1 d . . .
H13A H 0.8326 0.1760 1.6095 0.072 Uiso 1 1 calc R . .
C14 C 1.0417(4) 0.0965(3) 1.6907(3) 0.0575(7) Uani 1 1 d . . .
H14A H 1.0165 0.0688 1.7735 0.069 Uiso 1 1 calc R . .
C15 C 1.1876(4) 0.0727(3) 1.6669(3) 0.0593(8) Uani 1 1 d . . .
H15A H 1.2626 0.0267 1.7330 0.071 Uiso 1 1 calc R . .
C16 C 1.2248(3) 0.1170(3) 1.5443(2) 0.0508(6) Uani 1 1 d . . .
H16A H 1.3246 0.1017 1.5290 0.061 Uiso 1 1 calc R . .
C21 C 1.3048(2) 0.3062(3) 1.3005(2) 0.0350(5) Uani 1 1 d . . .
C22 C 1.2823(3) 0.4115(3) 1.3815(3) 0.0538(7) Uani 1 1 d . . .
H22A H 1.1998 0.4369 1.4336 0.065 Uiso 1 1 calc R . .
C23 C 1.3818(3) 0.4782(4) 1.3848(4) 0.0682(9) Uani 1 1 d . . .
H23A H 1.3662 0.5488 1.4390 0.082 Uiso 1 1 calc R . .
C24 C 1.5047(3) 0.4409(4) 1.3082(3) 0.0645(8) Uani 1 1 d . . .
H24A H 1.5702 0.4883 1.3091 0.077 Uiso 1 1 calc R . .
C25 C 1.5305(3) 0.3346(3) 1.2310(3) 0.0531(7) Uani 1 1 d . . .
H25A H 1.6150 0.3078 1.1812 0.064 Uiso 1 1 calc R . .
C26 C 1.4312(3) 0.2667(3) 1.2268(2) 0.0405(5) Uani 1 1 d . . .
H26A H 1.4495 0.1941 1.1742 0.049 Uiso 1 1 calc R . .

loop_
_atom_site_aniso_label
_atom_site_aniso_U_11
_atom_site_aniso_U_22
_atom_site_aniso_U_33
_atom_site_aniso_U_23
_atom_site_aniso_U_13
_atom_site_aniso_U_12
Pd 0.02744(10) 0.03364(11) 0.03960(11) -0.01464(7) 0.00480(6) -0.01138(7)
Cl 0.0496(4) 0.0550(4) 0.0617(4) -0.0344(3) 0.0077(3) -0.0181(3)
N1 0.0398(10) 0.0422(11) 0.0367(10) -0.0115(9) 0.0016(8) -0.0186(9)
C1 0.0404(14) 0.0461(16) 0.0758(19) -0.0199(14) -0.0095(13) -0.0027(12)
P1 0.0259(3) 0.0347(3) 0.0365(3) -0.0128(2) 0.0023(2) -0.0104(2)
C3 0.0289(10) 0.0330(12) 0.0408(12) -0.0085(9) 0.0044(9) -0.0118(9)
C4 0.0451(14) 0.0402(14) 0.0508(15) -0.0159(11) 0.0008(11) -0.0115(11)
C5 0.0469(15) 0.0343(13) 0.0633(17) -0.0104(12) 0.0051(13) -0.0041(12)
C6 0.0393(13) 0.0405(14) 0.0584(16) 0.0020(12) -0.0015(12) -0.0034(11)
C7 0.0390(13) 0.0456(14) 0.0430(13) 0.0004(11) -0.0048(10) -0.0162(11)
C8 0.0320(11) 0.0340(12) 0.0383(12) -0.0047(9) 0.0051(9) -0.0162(10)
C11 0.0342(11) 0.0340(12) 0.0396(12) -0.0125(10) 0.0052(9) -0.0120(10)
C12 0.0369(13) 0.0461(15) 0.0569(16) -0.0058(12) 0.0060(11) -0.0160(11)
C13 0.0550(17) 0.0541(17) 0.074(2) -0.0104(15) 0.0264(15) -0.0268(14)
C14 0.082(2) 0.0517(17) 0.0476(15) -0.0127(13) 0.0199(15) -0.0348(16)
C15 0.074(2) 0.0642(19) 0.0425(15) -0.0030(13) -0.0038(14) -0.0329(17)
C16 0.0437(14) 0.0623(18) 0.0460(14) -0.0083(13) 0.0016(11) -0.0215(13)
C21 0.0300(11) 0.0389(12) 0.0381(12) -0.0121(10) 0.0038(9) -0.0144(10)
C22 0.0417(14) 0.0681(19) 0.0660(17) -0.0408(15) 0.0175(13) -0.0273(14)
C23 0.0575(18) 0.072(2) 0.099(2) -0.0533(19) 0.0175(17) -0.0374(17)
C24 0.0535(17) 0.070(2) 0.093(2) -0.0296(18) 0.0168(16) -0.0432(16)
C25 0.0441(14) 0.0654(18) 0.0612(17) -0.0220(14) 0.0191(13) -0.0303(14)
C26 0.0372(12) 0.0438(14) 0.0418(13) -0.0137(11) 0.0065(10) -0.0158(11)

loop_
_atom_type_symbol
_atom_type_description
_atom_type_scat_dispersion_real
_atom_type_scat_dispersion_imag
_atom_type_scat_source
C C 0.0033 0.0016 'International Tables Vol C Tables 4.2.6.8 and 6.1.1.4'
H H 0.0000 0.0000 'International Tables Vol C Tables 4.2.6.8 and 6.1.1.4'
N N 0.0061 0.0033 'International Tables Vol C Tables 4.2.6.8 and 6.1.1.4'
P P 0.1023 0.0942 'International Tables Vol C Tables 4.2.6.8 and 6.1.1.4'
Cl Cl 0.1484 0.1585 'International Tables Vol C Tables 4.2.6.8 and 6.1.1.4'
Pd Pd -0.9988 1.0072 'International Tables Vol C Tables 4.2.6.8 and 6.1.1.4'

loop_
_geom_angle_atom_site_label_1
_geom_angle_atom_site_label_2
_geom_angle_atom_site_label_3
_geom_angle
_geom_angle_site_symmetry_1
_geom_angle_site_symmetry_3
_geom_angle_publ_flag
C1 Pd N1 177.31(9) . . ?
C1 Pd P1 92.00(8) . . ?
N1 Pd P1 85.43(5) . . ?
C1 Pd Cl 91.03(8) . . ?
N1 Pd Cl 91.54(5) . . ?
P1 Pd Cl 176.94(2) . . ?
C8 N1 Pd 115.04(14) . . ?
C11 P1 C21 104.76(11) . . ?
C11 P1 C3 104.36(10) . . ?
C21 P1 C3 106.72(11) . . ?
C11 P1 Pd 118.05(8) . . ?
C21 P1 Pd 118.63(7) . . ?
C3 P1 Pd 102.91(8) . . ?
C8 C3 C4 119.1(2) . . ?
C8 C3 P1 117.30(17) . . ?
C4 C3 P1 123.53(19) . . ?
C5 C4 C3 120.3(3) . . ?
C4 C5 C6 120.2(2) . . ?
C7 C6 C5 120.2(2) . . ?
C6 C7 C8 119.9(2) . . ?
C3 C8 C7 120.2(2) . . ?
C3 C8 N1 119.11(19) . . ?
C7 C8 N1 120.7(2) . . ?
C16 C11 C12 118.5(2) . . ?
C16 C11 P1 120.24(18) . . ?
C12 C11 P1 121.01(19) . . ?
C13 C12 C11 119.9(3) . . ?
C14 C13 C12 120.7(3) . . ?
C15 C14 C13 120.0(3) . . ?
C14 C15 C16 120.1(3) . . ?
C11 C16 C15 120.7(3) . . ?
C26 C21 C22 118.9(2) . . ?
C26 C21 P1 119.08(18) . . ?
C22 C21 P1 121.97(18) . . ?
C23 C22 C21 120.2(2) . . ?
C22 C23 C24 120.3(3) . . ?
C25 C24 C23 120.1(3) . . ?
C24 C25 C26 120.2(2) . . ?
C25 C26 C21 120.3(2) . . ?

loop_
_geom_bond_atom_site_label_1
_geom_bond_atom_site_label_2
_geom_bond_distance
_geom_bond_site_symmetry_2
_geom_bond_publ_flag
Pd C1 2.039(3) . ?
Pd N1 2.1724(19) . ?
Pd P1 2.1880(6) . ?
Pd Cl 2.3761(6) . ?
N1 C8 1.458(3) . ?
P1 C11 1.818(2) . ?
P1 C21 1.818(2) . ?
P1 C3 1.826(2) . ?
C3 C8 1.387(3) . ?
C3 C4 1.398(3) . ?
C4 C5 1.376(4) . ?
C5 C6 1.381(4) . ?
C6 C7 1.379(4) . ?
C7 C8 1.390(3) . ?
C11 C16 1.383(3) . ?
C11 C12 1.388(3) . ?
C12 C13 1.383(4) . ?
C13 C14 1.367(4) . ?
C14 C15 1.360(4) . ?
C15 C16 1.386(4) . ?
C21 C26 1.387(3) . ?
C21 C22 1.391(3) . ?
C22 C23 1.376(4) . ?
C23 C24 1.379(4) . ?
C24 C25 1.365(4) . ?
C25 C26 1.384(4) . ?
